data_2212771
loop_
_publ_author_name
'Sajid, Samia'
'Akhter, Zareen'
'Bolte, Michael'
'Siddiqi, Humaira M.'

_publ_section_title
;
 4,4'-Bis(4-nitrophenoxy)biphenyl
;
_journal_coeditor_code BH2083
_journal_issue 4
_journal_name_full 'Acta Crystallographica Section E'
_journal_page_first o1710
_journal_page_last o1711
_journal_paper_doi 10.1107/S1600536807007428
_journal_volume 63
_journal_year 2007
_chemical_formula_iupac 'C24 H16 N2 O6'
_chemical_formula_moiety 'C24 H16 N2 O6'
_chemical_formula_sum 'C24 H16 N2 O6'
_chemical_formula_weight 428.39
_chemical_melting_point 418
_chemical_name_systematic
;
4,4'-Bis(4-nitrophenoxy)biphenyl
;
_space_group_IT_number 14
_symmetry_cell_setting monoclinic
_symmetry_space_group_name_Hall '-P 2ybc'
_symmetry_space_group_name_H-M 'P 1 21/c 1'
_atom_sites_solution_hydrogens geom
_atom_sites_solution_primary direct
_atom_sites_solution_secondary difmap
_audit_creation_method SHELXL97
_cell_angle_alpha 90.00
_cell_angle_beta 97.042(13)
_cell_angle_gamma 90.00
_cell_formula_units_Z 2
_cell_length_a 10.6245(17)
_cell_length_b 9.0387(14)
_cell_length_c 10.4509(16)
_cell_measurement_reflns_used 2164
_cell_measurement_temperature 173(2)
_cell_measurement_theta_max 25.4
_cell_measurement_theta_min 3.8
_cell_volume 996.0(3)
_computing_cell_refinement X-AREA
_computing_data_collection 'X-AREA (Stoe & Cie, 2001)'
_computing_data_reduction X-AREA
_computing_molecular_graphics 'XP in SHELXTL-Plus (Sheldrick, 1991)'
_computing_publication_material 'SHELXL97 and PLATON (Spek, 2003)'
_computing_structure_refinement 'SHELXL97 (Sheldrick, 1997)'
_computing_structure_solution 'SHELXS97 (Sheldrick, 1997)'
_diffrn_ambient_temperature 173(2)
_diffrn_measured_fraction_theta_full 1.000
_diffrn_measured_fraction_theta_max 1.000
_diffrn_measurement_device_type 'Stoe IPDS-II two-circle'
_diffrn_measurement_method \w
_diffrn_radiation_monochromator graphite
_diffrn_radiation_source 'fine-focus sealed tube'
_diffrn_radiation_type MoK\a
_diffrn_radiation_wavelength 0.71073
_diffrn_reflns_av_R_equivalents 0.0294
_diffrn_reflns_av_sigmaI/netI 0.0152
_diffrn_reflns_limit_h_max 12
_diffrn_reflns_limit_h_min -12
_diffrn_reflns_limit_k_max 10
_diffrn_reflns_limit_k_min 0
_diffrn_reflns_limit_l_max 12
_diffrn_reflns_limit_l_min 0
_diffrn_reflns_number 3482
_diffrn_reflns_theta_full 25.00
_diffrn_reflns_theta_max 25.02
_diffrn_reflns_theta_min 1.93
_diffrn_standards_decay_% 0
_diffrn_standards_interval_count 0
_diffrn_standards_interval_time 0
_diffrn_standards_number 0
_exptl_absorpt_coefficient_mu 0.104
_exptl_absorpt_correction_type none
_exptl_crystal_colour 'light brown'
_exptl_crystal_density_diffrn 1.428
_exptl_crystal_density_method 'not measured'
_exptl_crystal_description block
_exptl_crystal_F_000 444
_exptl_crystal_size_max 0.35
_exptl_crystal_size_mid 0.32
_exptl_crystal_size_min 0.29
_refine_diff_density_max 0.126
_refine_diff_density_min -0.129
_refine_ls_extinction_method none
_refine_ls_goodness_of_fit_ref 1.048
_refine_ls_hydrogen_treatment constr
_refine_ls_matrix_type full
_refine_ls_number_parameters 145
_refine_ls_number_reflns 1766
_refine_ls_number_restraints 0
_refine_ls_restrained_S_all 1.048
_refine_ls_R_factor_all 0.0316
_refine_ls_R_factor_gt 0.0244
_refine_ls_shift/su_max 0.000
_refine_ls_shift/su_mean 0.000
_refine_ls_structure_factor_coef Fsqd
_refine_ls_weighting_details 'calc w=1/[\s^2^(Fo^2^)+(0.0553P)^2^] where P=(Fo^2^+2Fc^2^)/3'
_refine_ls_weighting_scheme calc
_refine_ls_wR_factor_gt 0.0703
_refine_ls_wR_factor_ref 0.0729
_reflns_number_gt 1556
_reflns_number_total 1766
_reflns_threshold_expression I>2\s(I)
_cod_data_source_file bh2083.cif
_cod_data_source_block I
_cod_original_sg_symbol_H-M 'P 21/c'
_cod_database_code 2212771
_cod_database_fobs_code 2212771

loop_
_symmetry_equiv_pos_as_xyz
'x, y, z'
'-x, y+1/2, -z+1/2'
'-x, -y, -z'
'x, -y-1/2, z-1/2'

loop_
_atom_site_type_symbol
_atom_site_label
_atom_site_fract_x
_atom_site_fract_y
_atom_site_fract_z
_atom_site_U_iso_or_equiv
_atom_site_adp_type
_atom_site_calc_flag
_atom_site_refinement_flags
_atom_site_occupancy
O O1 0.74680(6) 0.27835(4) 0.67480(5) 0.03616(19) Uani d . 1
N N1 0.88059(7) 0.57912(5) 0.24384(6) 0.03155(19) Uani d . 1
O O2 0.82727(6) 0.69709(4) 0.21113(5) 0.0437(2) Uani d . 1
O O3 0.96227(7) 0.52261(5) 0.18511(6) 0.04579(19) Uani d . 1
C C11 0.67598(9) 0.34822(6) 0.76328(7) 0.0302(2) Uani d . 1
C C12 0.56139(9) 0.28363(6) 0.78233(7) 0.0361(2) Uani d . 1
H H12 0.5299 0.2001 0.7333 0.043 Uiso calc R 1
C C13 0.49339(9) 0.34526(6) 0.87603(7) 0.0348(2) Uani d . 1
H H13 0.4143 0.3025 0.8892 0.042 Uiso calc R 1
C C14 0.53699(7) 0.46618(5) 0.95022(6) 0.0240(2) Uani d . 1
C C15 0.65561(9) 0.52604(6) 0.92945(7) 0.0305(2) Uani d . 1
H H15 0.6893 0.6075 0.9800 0.037 Uiso calc R 1
C C16 0.72385(9) 0.46709(6) 0.83579(8) 0.0339(2) Uani d . 1
H H16 0.8031 0.5088 0.8221 0.041 Uiso calc R 1
C C21 0.77757(8) 0.36068(6) 0.57130(6) 0.0289(2) Uani d . 1
C C22 0.70996(9) 0.48531(5) 0.52442(7) 0.0320(2) Uani d . 1
H H22 0.6412 0.5208 0.5659 0.038 Uiso calc R 1
C C23 0.74410(9) 0.55714(6) 0.41632(7) 0.0319(2) Uani d . 1
H H23 0.6994 0.6425 0.3828 0.038 Uiso calc R 1
C C24 0.84550(8) 0.50122(6) 0.35796(6) 0.0262(2) Uani d . 1
C C25 0.91284(8) 0.37689(5) 0.40397(6) 0.0282(2) Uani d . 1
H H25 0.9813 0.3413 0.3621 0.034 Uiso calc R 1
C C26 0.87901(8) 0.30550(5) 0.51147(6) 0.0290(2) Uani d . 1
H H26 0.9239 0.2201 0.5445 0.035 Uiso calc R 1

loop_
_atom_site_aniso_label
_atom_site_aniso_U_11
_atom_site_aniso_U_22
_atom_site_aniso_U_33
_atom_site_aniso_U_12
_atom_site_aniso_U_13
_atom_site_aniso_U_23
O1 0.0499(5) 0.0307(2) 0.0312(3) 0.0137(2) 0.0184(3) 0.00445(17)
N1 0.0311(4) 0.0326(3) 0.0316(3) -0.0063(3) 0.0065(3) -0.0004(2)
O2 0.0469(5) 0.0394(2) 0.0466(3) -0.0005(2) 0.0126(3) 0.0107(2)
O3 0.0455(5) 0.0518(3) 0.0453(3) -0.0029(3) 0.0261(3) -0.0021(2)
C11 0.0355(5) 0.0319(3) 0.0248(3) 0.0096(3) 0.0098(3) 0.0032(2)
C12 0.0371(6) 0.0377(3) 0.0338(4) -0.0045(4) 0.0052(4) -0.0110(3)
C13 0.0307(5) 0.0398(3) 0.0350(4) -0.0058(3) 0.0086(3) -0.0097(3)
C14 0.0270(5) 0.0229(3) 0.0220(3) 0.0027(3) 0.0029(3) 0.0047(2)
C15 0.0311(5) 0.0277(3) 0.0340(4) -0.0044(3) 0.0088(3) -0.0024(2)
C16 0.0318(5) 0.0337(3) 0.0384(4) -0.0021(3) 0.0138(3) -0.0013(3)
C21 0.0325(5) 0.0308(2) 0.0242(3) 0.0020(3) 0.0062(3) -0.0032(2)
C22 0.0338(5) 0.0339(3) 0.0299(4) 0.0104(3) 0.0108(3) 0.0008(2)
C23 0.0352(5) 0.0291(2) 0.0322(4) 0.0069(3) 0.0067(3) -0.0017(2)
C24 0.0271(5) 0.0287(3) 0.0229(3) -0.0046(3) 0.0037(3) -0.0033(2)
C25 0.0249(5) 0.0305(3) 0.0301(4) 0.0002(3) 0.0064(3) -0.0074(2)
C26 0.0288(5) 0.0252(3) 0.0332(4) 0.0050(3) 0.0043(3) -0.0053(2)

loop_
_atom_type_symbol
_atom_type_description
_atom_type_scat_dispersion_real
_atom_type_scat_dispersion_imag
_atom_type_scat_source
C C 0.0033 0.0016 'International Tables Vol C Tables 4.2.6.8 and 6.1.1.4'
H H 0.0000 0.0000 'International Tables Vol C Tables 4.2.6.8 and 6.1.1.4'
N N 0.0061 0.0033 'International Tables Vol C Tables 4.2.6.8 and 6.1.1.4'
O O 0.0106 0.0060 'International Tables Vol C Tables 4.2.6.8 and 6.1.1.4'

loop_
_geom_angle_atom_site_label_1
_geom_angle_atom_site_label_2
_geom_angle_atom_site_label_3
_geom_angle_site_symmetry_3
_geom_angle
C21 O1 C11 . 117.86(4)
O3 N1 O2 . 123.11(7)
O3 N1 C24 . 117.95(5)
O2 N1 C24 . 118.94(7)
C16 C11 C12 . 121.44(8)
C16 C11 O1 . 121.32(8)
C12 C11 O1 . 116.99(6)
C11 C12 C13 . 118.03(5)
C11 C12 H12 . 121.0
C13 C12 H12 . 121.0
C14 C13 C12 . 122.58(8)
C14 C13 H13 . 118.7
C12 C13 H13 . 118.7
C13 C14 C15 . 117.34(8)
C13 C14 C14 3_667 122.60(9)
C15 C14 C14 3_667 120.07(6)
C16 C15 C14 . 120.82(6)
C16 C15 H15 . 119.6
C14 C15 H15 . 119.6
C11 C16 C15 . 119.77(8)
C11 C16 H16 . 120.1
C15 C16 H16 . 120.1
O1 C21 C22 . 123.28(8)
O1 C21 C26 . 115.16(6)
C22 C21 C26 . 121.49(7)
C23 C22 C21 . 119.30(8)
C23 C22 H22 . 120.4
C21 C22 H22 . 120.4
C22 C23 C24 . 118.59(6)
C22 C23 H23 . 120.7
C24 C23 H23 . 120.7
C25 C24 C23 . 122.35(7)
C25 C24 N1 . 119.85(7)
C23 C24 N1 . 117.81(6)
C26 C25 C24 . 119.10(7)
C26 C25 H25 . 120.5
C24 C25 H25 . 120.5
C25 C26 C21 . 119.17(6)
C25 C26 H26 . 120.4
C21 C26 H26 . 120.4

loop_
_geom_bond_atom_site_label_1
_geom_bond_atom_site_label_2
_geom_bond_site_symmetry_2
_geom_bond_distance
O1 C21 . 1.3847(9)
O1 C11 . 1.4109(10)
N1 O3 . 1.2334(10)
N1 O2 . 1.2357(8)
N1 C24 . 1.4718(10)
C11 C16 . 1.3758(10)
C11 C12 . 1.3864(13)
C12 C13 . 1.4017(13)
C12 H12 . 0.9500
C13 C14 . 1.3865(8)
C13 H13 . 0.9500
C14 C15 . 1.4125(12)
C14 C14 3_667 1.5081(15)
C15 C16 . 1.3934(12)
C15 H15 . 0.9500
C16 H16 . 0.9500
C21 C22 . 1.3923(9)
C21 C26 . 1.4024(13)
C22 C23 . 1.3893(11)
C22 H22 . 0.9500
C23 C24 . 1.3961(12)
C23 H23 . 0.9500
C24 C25 . 1.3862(9)
C25 C26 . 1.3808(11)
C25 H25 . 0.9500
C26 H26 . 0.9500

loop_
_geom_torsion_atom_site_label_1
_geom_torsion_atom_site_label_2
_geom_torsion_atom_site_label_3
_geom_torsion_atom_site_label_4
_geom_torsion_site_symmetry_1
_geom_torsion_site_symmetry_4
_geom_torsion
C21 O1 C11 C16 . . -63.32(8)
C21 O1 C11 C12 . . 122.38(7)
C16 C11 C12 C13 . . 1.53(10)
O1 C11 C12 C13 . . 175.82(5)
C11 C12 C13 C14 . . -0.66(10)
C12 C13 C14 C15 . . -0.79(10)
C12 C13 C14 C14 . 3_667 179.14(6)
C13 C14 C15 C16 . . 1.43(9)
C14 C14 C15 C16 3_667 . -178.49(6)
C12 C11 C16 C15 . . -0.91(10)
O1 C11 C16 C15 . . -174.95(5)
C14 C15 C16 C11 . . -0.62(9)
C11 O1 C21 C22 . . -22.77(9)
C11 O1 C21 C26 . . 160.33(6)
O1 C21 C22 C23 . . -177.03(6)
C26 C21 C22 C23 . . -0.32(10)
C21 C22 C23 C24 . . 0.14(10)
C22 C23 C24 C25 . . 0.09(10)
C22 C23 C24 N1 . . -179.77(5)
O3 N1 C24 C25 . . 6.63(9)
O2 N1 C24 C25 . . -173.51(5)
O3 N1 C24 C23 . . -173.51(6)
O2 N1 C24 C23 . . 6.36(9)
C23 C24 C25 C26 . . -0.13(9)
N1 C24 C25 C26 . . 179.72(5)
C24 C25 C26 C21 . . -0.05(8)
O1 C21 C26 C25 . . 177.24(5)
C22 C21 C26 C25 . . 0.28(9)
